data_1008775
loop_
_publ_author_name
'Guth, H'
'Heger, G'
'Klein, S'
'Treutmann, W'
'Scheringer, C'

_publ_section_title
;
Strukturverfeinerung von Harnstoff mit Neutronenbeugungsdaten bei 60,
123, 293 K und X-N- und X-X (1S2)-Synthesen bei etwa 100 K
;
_journal_coden_ASTM ZEKRDZ
_journal_name_full
;
Zeitschrift fuer Kristallographie (149,1979-)
;
_journal_page_first 237
_journal_page_last 254
_journal_volume 153
_journal_year 1980
_chemical_compound_source 'synthetic from solution'
_chemical_formula_structural 'C O (N H2)2'
_chemical_formula_sum 'C H4 N2 O'
_chemical_name_mineral Urea
_chemical_name_systematic Urea
_space_group_IT_number 113
_symmetry_cell_setting tetragonal
_symmetry_Int_Tables_number 113
_symmetry_space_group_name_Hall 'P -4 2ab'
_symmetry_space_group_name_H-M 'P -4 21 m'
_cell_angle_alpha 90
_cell_angle_beta 90
_cell_angle_gamma 90
_cell_formula_units_Z 2
_cell_length_a 5.576
_cell_length_b 5.576
_cell_length_c 4.692
_cell_volume 145.9
_database_code_amcsd 0010831
_diffrn_ambient_temperature 100
_exptl_crystal_density_diffrn 1.367
_cod_original_formula_sum 'H4 N2 O'
_cod_database_code 1008775

loop_
_space_group_symop_operation_xyz
x,y,z
1/2-x,1/2+y,-z
-x,-y,z
1/2+x,1/2-y,-z
-y,x,-z
1/2+y,1/2+x,z
y,-x,-z
1/2-y,1/2-x,z

loop_
_atom_site_aniso_label
_atom_site_aniso_U_11
_atom_site_aniso_U_12
_atom_site_aniso_U_13
_atom_site_aniso_U_22
_atom_site_aniso_U_23
_atom_site_aniso_U_33
C1 0.0127 0.0006 0. 0.0127 0. 0.0056
O1 0.0161 0.0015 0. 0.0161 0. 0.0052
N1 0.0244 -0.0118 0.0001 0.0244 0.0001 0.0082
H1 0.0403 -0.0192 -0.0022 0.0403 -0.0022 0.0256
H2 0.0403 -0.0132 0.0021 0.0403 0.0021 0.0153

loop_
_atom_site_label
_atom_site_type_symbol
_atom_site_symmetry_multiplicity
_atom_site_Wyckoff_symbol
_atom_site_fract_x
_atom_site_fract_y
_atom_site_fract_z
_atom_site_occupancy
_atom_site_attached_hydrogens
_atom_site_calc_flag
C1 C4+ 2 c 0. 0.5 0.329 1. 0 d
O1 O2- 2 c 0. 0.5 0.597 1. 0 d
N1 N3- 4 e 0.1455 0.6455 0.1791 1. 0 d
H1 H1+ 4 e 0.2561 0.7561 0.2855 1. 0 d
H2 H1+ 4 e 0.1429 0.6429 -0.037 1. 0 d

loop_
_atom_type_symbol
_atom_type_oxidation_number
C4+ 4.000
O2- -2.000
N3- -3.000
H1+ 1.000

loop_
_cod_related_entry_id
_cod_related_entry_database
_cod_related_entry_code
1 AMCSD 0010831
